data_7231581
loop_
_publ_author_name
'Chainok, Kittipong'
'Ponjan, Nutcha'
'Theppitak, Chatphorn'
'Khemthong, Phailyn'
'Kielar, Filip'
'Dungkaew, Winya'
'Zhou, Yan'
'Batten, Stuart R.'

_publ_section_title
;
 Temperature-dependent 3D structures of lanthanide coordination polymers
 based on dicarboxylate mixed ligands
;
_journal_issue 46
_journal_name_full CrystEngComm
_journal_page_first 7446
_journal_paper_doi 10.1039/C8CE01430B
_journal_volume 20
_journal_year 2018
_chemical_formula_moiety 'C10 H5 O6 Sm'
_chemical_formula_sum 'C10 H5 O6 Sm'
_chemical_formula_weight 371.49
_space_group_crystal_system orthorhombic
_space_group_IT_number 61
_space_group_name_Hall '-P 2ac 2ab'
_space_group_name_H-M_alt 'P b c a'
_symmetry_space_group_name_Hall '-P 2ac 2ab'
_symmetry_space_group_name_H-M 'P b c a'
_atom_sites_solution_hydrogens geom
_atom_sites_solution_primary dual
_audit_creation_date 2018-04-28
_audit_creation_method
;
Olex2 1.2
(compiled 2018.04.18 svn.r3501 for OlexSys, GUI svn.r5488)
;
_audit_update_record
;
2018-08-24 deposited with the CCDC.
2018-09-26 downloaded from the CCDC.
;
_cell_angle_alpha 90
_cell_angle_beta 90
_cell_angle_gamma 90
_cell_formula_units_Z 8
_cell_length_a 14.1351(6)
_cell_length_b 6.8443(3)
_cell_length_c 22.0442(10)
_cell_measurement_reflns_used 5690
_cell_measurement_temperature 296
_cell_measurement_theta_max 25.154
_cell_measurement_theta_min 2.882
_cell_volume 2132.66(16)
_computing_cell_refinement 'SAINT V8.38A (Bruker, 2016)'
_computing_data_collection 'APEX 3 (Bruker, 2016)'
_computing_data_reduction 'SAINT V8.38A (Bruker, 2016)'
_computing_molecular_graphics 'Olex2 (Dolomanov et al., 2009)'
_computing_publication_material 'Olex2 (Dolomanov et al., 2009)'
_computing_structure_refinement 'ShelXL (Sheldrick, 2015)'
_computing_structure_solution 'ShelXT (Sheldrick, 2015)'
_diffrn_ambient_temperature 296.0
_diffrn_detector 'Bruker PHOTON 100 area detector'
_diffrn_detector_area_resol_mean 10.5
_diffrn_detector_type 'PHOTON area detector'
_diffrn_measured_fraction_theta_full 0.996
_diffrn_measured_fraction_theta_max 0.996
_diffrn_measurement_device 'four-circle KAPPA diffractometer'
_diffrn_measurement_device_type 'Bruker D8 QUEST CMOS'
_diffrn_measurement_method '\f and \w scans'
_diffrn_radiation_collimation '0.5 mm'
_diffrn_radiation_monochromator 'graphiteDouble Bounce Multilayer Mirror'
_diffrn_radiation_probe x-ray
_diffrn_radiation_type MoK\a
_diffrn_radiation_wavelength 0.71073
_diffrn_reflns_av_R_equivalents 0.0931
_diffrn_reflns_av_unetI/netI 0.0334
_diffrn_reflns_Laue_measured_fraction_full 0.996
_diffrn_reflns_Laue_measured_fraction_max 0.996
_diffrn_reflns_limit_h_max 17
_diffrn_reflns_limit_h_min -17
_diffrn_reflns_limit_k_max 8
_diffrn_reflns_limit_k_min -8
_diffrn_reflns_limit_l_max 26
_diffrn_reflns_limit_l_min -26
_diffrn_reflns_number 27566
_diffrn_reflns_point_group_measured_fraction_full 0.996
_diffrn_reflns_point_group_measured_fraction_max 0.996
_diffrn_reflns_theta_full 25.242
_diffrn_reflns_theta_max 25.406
_diffrn_reflns_theta_min 2.882
_diffrn_source 'microfocus sealed x-ray tube'
_diffrn_source_target Cu
_diffrn_source_type 'Incoatec I\mus'
_diffrn_standards_number 0
_exptl_absorpt_coefficient_mu 5.519
_exptl_absorpt_correction_T_max 0.7452
_exptl_absorpt_correction_T_min 0.6425
_exptl_absorpt_correction_type multi-scan
_exptl_absorpt_process_details
'SADABS-2016/2 (Bruker,2016/2) was used for absorption correction. wR2(int) was 0.0830 before and 0.0730 after correction. The Ratio of minimum to maximum transmission is 0.8622. The \l/2 correction factor is Not present.'
_exptl_crystal_colour colourless
_exptl_crystal_colour_primary colourless
_exptl_crystal_density_diffrn 2.314
_exptl_crystal_description plate
_exptl_crystal_F_000 1400
_exptl_crystal_size_max 0.14
_exptl_crystal_size_mid 0.08
_exptl_crystal_size_min 0.04
_refine_diff_density_max 1.915
_refine_diff_density_min -0.925
_refine_diff_density_rms 0.228
_refine_ls_extinction_method none
_refine_ls_goodness_of_fit_ref 1.199
_refine_ls_hydrogen_treatment constr
_refine_ls_matrix_type full
_refine_ls_number_parameters 154
_refine_ls_number_reflns 1956
_refine_ls_number_restraints 54
_refine_ls_restrained_S_all 1.182
_refine_ls_R_factor_all 0.0577
_refine_ls_R_factor_gt 0.0412
_refine_ls_shift/su_max 0.001
_refine_ls_shift/su_mean 0.000
_refine_ls_structure_factor_coef Fsqd
_refine_ls_weighting_details 'w=1/[\s^2^(Fo^2^)+(0.0544P)^2^+4.1054P] where P=(Fo^2^+2Fc^2^)/3'
_refine_ls_weighting_scheme calc
_refine_ls_wR_factor_gt 0.0972
_refine_ls_wR_factor_ref 0.1039
_reflns_Friedel_coverage 0.000
_reflns_number_gt 1551
_reflns_number_total 1956
_reflns_threshold_expression 'I > 2\s(I)'
_cod_data_source_file c8ce01430b2.cif
_cod_data_source_block 7
_cod_depositor_comments 'Adding full bibliography for 7231570--7231583.cif.'
_cod_database_code 7231581
_shelx_shelxl_version_number 2016/6
_shelx_space_group_comment
;
The symmetry employed for this shelxl refinement is uniquely defined
by the following loop, which should always be used as a source of
symmetry information in preference to the above space-group names.
They are only intended as comments.
;
_shelx_estimated_absorpt_t_max 0.809
_shelx_estimated_absorpt_t_min 0.512
_olex2_refinement_description
;
1. Fixed Uiso
 At 1.2 times of:
  All C(H) groups
2. Rigid body (RIGU) restrains
 C3, C4, C5, C6, C7, C8
 with sigma for 1-2 distances of 0.0001 and sigma for 1-3 distances of 0.0001
 O1, C1, O2, C2
 with sigma for 1-2 distances of 0.0001 and sigma for 1-3 distances of 0.0001
3.a Aromatic/amide H refined with riding coordinates:
 C2(H2), C4(H4), C5(H5), C7(H7), C8(H8)
;
_olex2_submission_special_instructions 'No special instructions were received'

loop_
_space_group_symop_operation_xyz
'x, y, z'
'-x+1/2, -y, z+1/2'
'-x, y+1/2, -z+1/2'
'x+1/2, -y+1/2, -z'
'-x, -y, -z'
'x-1/2, y, -z-1/2'
'x, -y-1/2, z-1/2'
'-x-1/2, y-1/2, z'

loop_
_atom_site_label
_atom_site_type_symbol
_atom_site_fract_x
_atom_site_fract_y
_atom_site_fract_z
_atom_site_U_iso_or_equiv
_atom_site_adp_type
_atom_site_occupancy
_atom_site_site_symmetry_order
_atom_site_calc_flag
_atom_site_refinement_flags_posn
_atom_site_refinement_flags_adp
Sm1 Sm 0.66848(2) 1.05056(6) 0.55728(2) 0.01218(16) Uani 1 1 d . .
O1 O 0.6693(4) 0.6966(8) 0.5480(2) 0.0223(11) Uani 1 1 d . U
O2 O 0.6713(4) 0.3923(8) 0.5152(3) 0.0192(10) Uani 1 1 d . U
O3 O 0.5122(4) 0.9919(9) 0.5726(2) 0.0249(14) Uani 1 1 d . .
O4 O 0.3610(4) 0.9973(9) 0.5461(2) 0.0227(14) Uani 1 1 d . .
O5 O 0.3735(5) 0.7791(10) 0.8670(3) 0.0394(18) Uani 1 1 d . .
O6 O 0.2382(5) 0.9314(10) 0.8533(3) 0.0329(15) Uani 1 1 d . .
C1 C 0.6271(5) 0.5477(13) 0.5250(4) 0.0173(13) Uani 1 1 d . U
C2 C 0.5260(6) 0.5691(13) 0.5108(5) 0.030(2) Uani 1 1 d . U
H2 H 0.497812 0.689855 0.517740 0.036 Uiso 1 1 calc R .
C3 C 0.3962(6) 0.9653(13) 0.6502(4) 0.0225(15) Uani 1 1 d . U
C4 C 0.4628(6) 0.9055(14) 0.6927(4) 0.031(2) Uani 1 1 d . U
H4 H 0.524985 0.883503 0.680710 0.038 Uiso 1 1 calc R .
C5 C 0.4371(6) 0.8786(15) 0.7525(4) 0.0305(19) Uani 1 1 d . U
H5 H 0.481882 0.838058 0.780778 0.037 Uiso 1 1 calc R .
C6 C 0.3442(6) 0.9122(12) 0.7705(4) 0.0214(15) Uani 1 1 d . U
C7 C 0.2794(6) 0.9746(13) 0.7281(4) 0.0254(17) Uani 1 1 d . U
H7 H 0.217591 1.001530 0.739943 0.030 Uiso 1 1 calc R .
C8 C 0.3050(6) 0.9976(13) 0.6682(4) 0.0257(17) Uani 1 1 d . U
H8 H 0.259857 1.035461 0.639856 0.031 Uiso 1 1 calc R .
C9 C 0.4250(5) 0.9873(11) 0.5853(3) 0.0162(17) Uani 1 1 d . .
C10 C 0.3172(6) 0.8721(13) 0.8350(4) 0.027(2) Uani 1 1 d . .

loop_
_atom_site_aniso_label
_atom_site_aniso_U_11
_atom_site_aniso_U_22
_atom_site_aniso_U_33
_atom_site_aniso_U_23
_atom_site_aniso_U_13
_atom_site_aniso_U_12
Sm1 0.0092(2) 0.0160(2) 0.0114(2) -0.00129(16) -0.00066(15) -0.00105(16)
O1 0.0111(17) 0.0189(16) 0.037(3) -0.0022(16) -0.0051(19) -0.0020(13)
O2 0.0116(17) 0.0180(16) 0.028(3) 0.0007(15) -0.0043(18) -0.0022(13)
O3 0.013(3) 0.042(4) 0.020(3) -0.002(3) 0.003(2) -0.003(3)
O4 0.020(3) 0.035(4) 0.013(3) 0.002(2) -0.001(2) 0.003(3)
O5 0.065(5) 0.032(4) 0.021(3) 0.013(3) 0.006(3) 0.005(4)
O6 0.036(4) 0.041(4) 0.022(3) -0.007(3) 0.012(3) -0.004(3)
C1 0.0108(15) 0.0171(16) 0.024(3) 0.0027(17) -0.0024(16) -0.0031(12)
C2 0.0130(15) 0.020(2) 0.058(5) -0.008(3) -0.0110(18) -0.0004(14)
C3 0.0203(16) 0.027(4) 0.0206(16) 0.0016(18) 0.0014(13) 0.003(2)
C4 0.0217(16) 0.050(6) 0.0219(16) 0.007(2) 0.0023(13) 0.008(2)
C5 0.0225(16) 0.047(5) 0.0219(16) 0.007(2) 0.0026(13) 0.009(2)
C6 0.0213(17) 0.021(4) 0.0215(16) 0.0022(18) 0.0018(13) 0.003(2)
C7 0.0218(16) 0.033(5) 0.0218(16) 0.004(2) 0.0027(13) 0.0062(19)
C8 0.0210(16) 0.034(5) 0.0217(16) 0.004(2) 0.0023(13) 0.006(2)
C9 0.015(4) 0.020(4) 0.014(4) -0.001(3) 0.004(3) -0.003(3)
C10 0.037(5) 0.020(4) 0.025(5) -0.002(4) 0.009(4) -0.010(4)

loop_
_atom_type_symbol
_atom_type_description
_atom_type_scat_dispersion_real
_atom_type_scat_dispersion_imag
_atom_type_scat_source
C C 0.0033 0.0016 'International Tables Vol C Tables 4.2.6.8 and 6.1.1.4'
H H 0.0000 0.0000 'International Tables Vol C Tables 4.2.6.8 and 6.1.1.4'
O O 0.0106 0.0060 'International Tables Vol C Tables 4.2.6.8 and 6.1.1.4'
Sm Sm -0.1638 3.4418 'International Tables Vol C Tables 4.2.6.8 and 6.1.1.4'

loop_
_geom_angle_atom_site_label_1
_geom_angle_atom_site_label_2
_geom_angle_atom_site_label_3
_geom_angle
_geom_angle_site_symmetry_1
_geom_angle_site_symmetry_3
O1 Sm1 O1 112.68(14) . 8_765
O1 Sm1 O2 64.13(17) . 8_765
O1 Sm1 O2 50.19(17) 8_765 8_765
O1 Sm1 O2 153.52(18) . 1_565
O1 Sm1 O2 65.51(17) 8_765 1_565
O1 Sm1 C1 25.3(2) 8_765 8_765
O1 Sm1 C1 88.2(2) . 8_765
O2 Sm1 O2 103.58(16) 1_565 8_765
O2 Sm1 C1 84.42(19) 1_565 8_765
O2 Sm1 C1 24.9(2) 8_765 8_765
O3 Sm1 O1 166.3(2) . 8_765
O3 Sm1 O1 80.8(2) . .
O3 Sm1 O2 103.56(19) . 1_565
O3 Sm1 O2 143.4(2) . 8_765
O3 Sm1 O4 86.9(2) . 5_676
O3 Sm1 O5 76.6(2) . 3_656
O3 Sm1 O6 102.8(2) . 6_657
O3 Sm1 C1 168.3(2) . 8_765
O4 Sm1 O1 77.3(2) 5_676 .
O4 Sm1 O1 98.0(2) 5_676 8_765
O4 Sm1 O2 76.9(2) 5_676 1_565
O4 Sm1 O2 75.88(19) 5_676 8_765
O4 Sm1 O5 137.4(2) 5_676 3_656
O4 Sm1 O6 147.5(2) 5_676 6_657
O4 Sm1 C1 86.5(2) 5_676 8_765
O5 Sm1 O1 91.3(2) 3_656 8_765
O5 Sm1 O1 136.0(2) 3_656 .
O5 Sm1 O2 69.5(2) 3_656 1_565
O5 Sm1 O2 136.5(2) 3_656 8_765
O5 Sm1 C1 114.7(2) 3_656 8_765
O6 Sm1 O1 73.9(2) 6_657 .
O6 Sm1 O1 79.8(2) 6_657 8_765
O6 Sm1 O2 128.7(2) 6_657 1_565
O6 Sm1 O2 78.2(2) 6_657 8_765
O6 Sm1 O5 75.1(2) 6_657 3_656
O6 Sm1 C1 77.9(2) 6_657 8_765
Sm1 O1 Sm1 113.2(2) . 8_755
C1 O1 Sm1 98.1(5) . 8_755
C1 O1 Sm1 145.2(5) . .
Sm1 O2 Sm1 105.16(18) 1_545 8_755
C1 O2 Sm1 91.0(5) . 8_755
C1 O2 Sm1 135.8(5) . 1_545
C9 O3 Sm1 170.3(6) . .
C9 O4 Sm1 142.4(5) . 5_676
C10 O5 Sm1 125.4(6) . 3_646
C10 O6 Sm1 139.1(6) . 6_557
O1 C1 Sm1 56.6(4) . 8_755
O1 C1 C2 117.1(8) . .
O2 C1 Sm1 64.1(4) . 8_755
O2 C1 O1 120.7(7) . .
O2 C1 C2 122.1(8) . .
C2 C1 Sm1 173.7(6) . 8_755
C1 C2 H2 118.0 . .
C2 C2 C1 124.0(11) 5_666 .
C2 C2 H2 118.0 5_666 .
C4 C3 C9 119.4(8) . .
C8 C3 C4 119.3(8) . .
C8 C3 C9 121.3(8) . .
C3 C4 H4 119.8 . .
C5 C4 C3 120.4(8) . .
C5 C4 H4 119.8 . .
C4 C5 H5 120.1 . .
C4 C5 C6 119.9(8) . .
C6 C5 H5 120.1 . .
C5 C6 C10 118.7(8) . .
C7 C6 C5 119.1(8) . .
C7 C6 C10 122.2(8) . .
C6 C7 H7 119.6 . .
C8 C7 C6 120.8(8) . .
C8 C7 H7 119.6 . .
C3 C8 C7 120.6(8) . .
C3 C8 H8 119.7 . .
C7 C8 H8 119.7 . .
O3 C9 C3 118.7(7) . .
O4 C9 O3 123.3(7) . .
O4 C9 C3 117.9(7) . .
O5 C10 O6 123.7(8) . .
O5 C10 C6 118.1(8) . .
O6 C10 C6 118.2(8) . .

loop_
_geom_bond_atom_site_label_1
_geom_bond_atom_site_label_2
_geom_bond_distance
_geom_bond_site_symmetry_2
Sm1 O1 2.431(6) .
Sm1 O1 2.510(5) 8_765
Sm1 O2 2.677(5) 8_765
Sm1 O2 2.517(6) 1_565
Sm1 O3 2.270(6) .
Sm1 O4 2.340(5) 5_676
Sm1 O5 2.364(6) 3_656
Sm1 O6 2.350(6) 6_657
Sm1 C1 2.975(7) 8_765
O1 C1 1.285(10) .
O2 C1 1.252(10) .
O3 C9 1.265(9) .
O4 C9 1.252(10) .
O5 C10 1.239(11) .
O6 C10 1.254(11) .
C1 C2 1.471(11) .
C2 C2 1.289(17) 5_666
C2 H2 0.9300 .
C3 C4 1.390(12) .
C3 C8 1.367(12) .
C3 C9 1.494(11) .
C4 H4 0.9300 .
C4 C5 1.381(12) .
C5 H5 0.9300 .
C5 C6 1.392(11) .
C6 C7 1.377(11) .
C6 C10 1.498(11) .
C7 H7 0.9300 .
C7 C8 1.377(12) .
C8 H8 0.9300 .

loop_
_geom_hbond_atom_site_label_D
_geom_hbond_atom_site_label_H
_geom_hbond_atom_site_label_A
_geom_hbond_distance_DH
_geom_hbond_distance_HA
_geom_hbond_distance_DA
_geom_hbond_angle_DHA
C2 H2 O3 0.93 2.40 3.204(11) 144.2

loop_
_geom_torsion_atom_site_label_1
_geom_torsion_atom_site_label_2
_geom_torsion_atom_site_label_3
_geom_torsion_atom_site_label_4
_geom_torsion
_geom_torsion_site_symmetry_1
_geom_torsion_site_symmetry_4
Sm1 O1 C1 Sm1 154.4(9) . 8_755
Sm1 O1 C1 O2 154.8(6) . .
Sm1 O1 C1 O2 0.4(8) 8_755 .
Sm1 O1 C1 C2 -24.9(13) . .
Sm1 O1 C1 C2 -179.3(7) 8_755 .
Sm1 O2 C1 Sm1 113.2(6) 1_545 8_755
Sm1 O2 C1 O1 -0.4(8) 8_755 .
Sm1 O2 C1 O1 112.9(8) 1_545 .
Sm1 O2 C1 C2 -67.5(11) 1_545 .
Sm1 O2 C1 C2 179.3(8) 8_755 .
Sm1 O4 C9 O3 21.3(15) 5_676 .
Sm1 O4 C9 C3 -157.6(7) 5_676 .
Sm1 O5 C10 O6 34.5(12) 3_646 .
Sm1 O5 C10 C6 -144.2(6) 3_646 .
Sm1 O6 C10 O5 34.6(15) 6_557 .
Sm1 O6 C10 C6 -146.7(7) 6_557 .
O1 C1 C2 C2 -177.9(13) . 5_666
O2 C1 C2 C2 2.4(19) . 5_666
C3 C4 C5 C6 -0.3(15) . .
C4 C3 C8 C7 1.1(14) . .
C4 C3 C9 O3 -14.9(13) . .
C4 C3 C9 O4 164.1(8) . .
C4 C5 C6 C7 -0.8(14) . .
C4 C5 C6 C10 176.9(9) . .
C5 C6 C7 C8 2.1(14) . .
C5 C6 C10 O5 -12.4(13) . .
C5 C6 C10 O6 168.8(9) . .
C6 C7 C8 C3 -2.2(15) . .
C7 C6 C10 O5 165.3(9) . .
C7 C6 C10 O6 -13.5(13) . .
C8 C3 C4 C5 0.1(15) . .
C8 C3 C9 O3 167.0(8) . .
C8 C3 C9 O4 -14.1(13) . .
C9 C3 C4 C5 -178.1(9) . .
C9 C3 C8 C7 179.3(9) . .
C10 C6 C7 C8 -175.6(8) . .
